data_4502841
loop_
_publ_author_name
'Ormond-Prout, Johnathan E.'
'Smart, Paul'
'Brammer, Lee'

_publ_section_title
;
 Cyanometallates as Halogen Bond Acceptors
;
_journal_issue 1
_journal_name_full 'Crystal Growth &amp; Design'
_journal_page_first 205
_journal_paper_doi 10.1021/cg200942u
_journal_volume 12
_journal_year 2012
_chemical_formula_sum 'C24 H18 Cr I6 N9'
_chemical_formula_weight 1245.87
_chemical_name_systematic
; 
 ? 
;
_space_group_IT_number 15
_symmetry_cell_setting monoclinic
_symmetry_space_group_name_Hall '-C 2yc'
_symmetry_space_group_name_H-M 'C 1 2/c 1'
_atom_sites_solution_hydrogens geom
_atom_sites_solution_primary direct
_atom_sites_solution_secondary difmap
_audit_creation_method SHELXL-97
_cell_angle_alpha 90.00
_cell_angle_beta 113.878(2)
_cell_angle_gamma 90.00
_cell_formula_units_Z 4
_cell_length_a 19.8999(8)
_cell_length_b 15.4142(6)
_cell_length_c 12.4420(4)
_cell_measurement_reflns_used 9842
_cell_measurement_temperature 100(2)
_cell_measurement_theta_max 27.45
_cell_measurement_theta_min 2.24
_cell_volume 3489.8(2)
_computing_cell_refinement 'Bruker SAINT'
_computing_data_collection 'Bruker APEX2'
_computing_data_reduction 'Bruker SAINT'
_computing_molecular_graphics 'Bruker SHELXTL'
_computing_publication_material 'Bruker SHELXTL'
_computing_structure_refinement 'SHELXL-97 (Sheldrick, 2008)'
_computing_structure_solution 'SHELXS-97 (Sheldrick, 2008)'
_diffrn_ambient_temperature 100(2)
_diffrn_measured_fraction_theta_full 0.999
_diffrn_measured_fraction_theta_max 0.999
_diffrn_measurement_device_type 'Bruker APEX-II CCD'
_diffrn_measurement_method '\f and \w scans'
_diffrn_radiation_monochromator graphite
_diffrn_radiation_source 'fine-focus sealed tube'
_diffrn_radiation_type MoK\a
_diffrn_radiation_wavelength 0.71073
_diffrn_reflns_av_R_equivalents 0.0237
_diffrn_reflns_av_sigmaI/netI 0.0150
_diffrn_reflns_limit_h_max 25
_diffrn_reflns_limit_h_min -25
_diffrn_reflns_limit_k_max 17
_diffrn_reflns_limit_k_min -19
_diffrn_reflns_limit_l_max 16
_diffrn_reflns_limit_l_min -16
_diffrn_reflns_number 29393
_diffrn_reflns_theta_full 27.49
_diffrn_reflns_theta_max 27.49
_diffrn_reflns_theta_min 1.73
_exptl_absorpt_coefficient_mu 5.665
_exptl_absorpt_correction_T_max 0.4837
_exptl_absorpt_correction_T_min 0.2418
_exptl_absorpt_correction_type multi-scan
_exptl_absorpt_process_details SADABS
_exptl_crystal_colour YELLOW
_exptl_crystal_density_diffrn 2.371
_exptl_crystal_density_method 'not measured'
_exptl_crystal_description BLOCK
_exptl_crystal_F_000 2268
_exptl_crystal_size_max 0.35
_exptl_crystal_size_mid 0.30
_exptl_crystal_size_min 0.15
_refine_diff_density_max 1.596
_refine_diff_density_min -0.890
_refine_diff_density_rms 0.112
_refine_ls_extinction_method none
_refine_ls_goodness_of_fit_ref 2.158
_refine_ls_hydrogen_treatment constr
_refine_ls_matrix_type full
_refine_ls_number_parameters 186
_refine_ls_number_reflns 4005
_refine_ls_number_restraints 0
_refine_ls_restrained_S_all 2.158
_refine_ls_R_factor_all 0.0243
_refine_ls_R_factor_gt 0.0211
_refine_ls_shift/su_max 0.005
_refine_ls_shift/su_mean 0.000
_refine_ls_structure_factor_coef Fsqd
_refine_ls_weighting_details 'calc w=1/[\s^2^(Fo^2^)+(0.0197P)^2^+0.0000P] where P=(Fo^2^+2Fc^2^)/3'
_refine_ls_weighting_scheme calc
_refine_ls_wR_factor_gt 0.0586
_refine_ls_wR_factor_ref 0.0733
_reflns_number_gt 3674
_reflns_number_total 4005
_reflns_threshold_expression >2sigma(I)
_cod_data_source_file cg200942u_si_002.cif
_cod_data_source_block ilb1628_0m
_cod_depositor_comments
;
The following automatic conversions were performed:

'_symmetry_cell_setting' value 'Monoclinic' changed to 'monoclinic'
according to /home/saulius/struct/CIF-dictionaries/cif_core.dic
dictionary named 'cif_core.dic' version 2.4.1 from
2010-06-29.

'_exptl_absorpt_correction_type' value 'MULTI-SCAN'
changed to 'multi-scan' according to
/home/saulius/struct/CIF-dictionaries/cif_core.dic dictionary named
'cif_core.dic' version 2.4.1 from
2010-06-29.

'_refine_ls_hydrogen_treatment' value 'CONSTR' changed
to 'constr' according to
/home/saulius/struct/CIF-dictionaries/cif_core.dic dictionary named
'cif_core.dic' version 2.4.1 from 2010-06-29.

Automatic conversion script
Id: cif_fix_values 1715 2011-07-08 13:25:40Z adriana 
;
_cod_original_sg_symbol_H-M C2/c
_cod_database_code 4502841

loop_
_symmetry_equiv_pos_as_xyz
'x, y, z'
'-x, y, -z+1/2'
'x+1/2, y+1/2, z'
'-x+1/2, y+1/2, -z+1/2'
'-x, -y, -z'
'x, -y, z-1/2'
'-x+1/2, -y+1/2, -z'
'x+1/2, -y+1/2, z-1/2'

loop_
_atom_site_label
_atom_site_type_symbol
_atom_site_fract_x
_atom_site_fract_y
_atom_site_fract_z
_atom_site_U_iso_or_equiv
_atom_site_adp_type
_atom_site_occupancy
_atom_site_symmetry_multiplicity
_atom_site_calc_flag
_atom_site_refinement_flags
I31 I 0.094899(13) 0.397312(15) 1.013556(19) 0.02337(8) Uani 1 1 d .
I21 I -0.025280(15) 0.101031(17) 0.07564(2) 0.03023(9) Uani 1 1 d .
I22 I 0.144270(15) 0.211515(19) -0.20578(2) 0.03443(9) Uani 1 1 d .
Cr1 Cr 0.7500 0.2500 1.0000 0.01902(18) Uani 1 2 d S
C13 C 0.6659(2) 0.2086(2) 1.0466(3) 0.0228(8) Uani 1 1 d .
C12 C 0.69388(19) 0.2090(2) 0.8274(3) 0.0241(8) Uani 1 1 d .
C23 C 0.0742(2) 0.1140(2) 0.0579(3) 0.0254(8) Uani 1 1 d .
C22 C 0.1378(2) 0.0780(3) 0.1408(3) 0.0275(8) Uani 1 1 d .
H22 H 0.1370 0.0511 0.2089 0.033 Uiso 1 1 calc R
C25 C 0.1416(2) 0.1562(2) -0.0543(3) 0.0259(8) Uani 1 1 d .
C26 C 0.2028(2) 0.1189(3) 0.0282(3) 0.0284(9) Uani 1 1 d .
H26 H 0.2476 0.1196 0.0178 0.034 Uiso 1 1 calc R
C24 C 0.0762(2) 0.1545(2) -0.0401(3) 0.0265(8) Uani 1 1 d .
H24 H 0.0332 0.1807 -0.0968 0.032 Uiso 1 1 calc R
N21 N 0.20065(17) 0.0809(2) 0.1251(3) 0.0267(7) Uani 1 1 d .
C21 C 0.2671(2) 0.0377(3) 0.2121(4) 0.0396(11) Uani 1 1 d .
H21A H 0.2600 0.0262 0.2843 0.059 Uiso 1 1 calc R
H21B H 0.3099 0.0755 0.2299 0.059 Uiso 1 1 calc R
H21C H 0.2753 -0.0172 0.1794 0.059 Uiso 1 1 calc R
C11 C 0.7962(2) 0.1281(3) 1.0459(3) 0.0239(8) Uani 1 1 d .
C33 C 0.03818(19) 0.4610(2) 0.8536(3) 0.0210(8) Uani 1 1 d .
C32 C 0.03754(19) 0.5505(2) 0.8506(3) 0.0214(8) Uani 1 1 d .
H32 H 0.0639 0.5824 0.9205 0.026 Uiso 1 1 calc R
C34 C 0.0000 0.4154(3) 0.7500 0.0218(11) Uani 1 2 d S
H34 H 0.0000 0.3538 0.7500 0.026 Uiso 1 2 calc SR
N11 N 0.82172(19) 0.0605(2) 1.0757(3) 0.0338(8) Uani 1 1 d .
N13 N 0.62143(18) 0.1831(2) 1.0752(3) 0.0312(8) Uani 1 1 d .
N12 N 0.66460(18) 0.1867(2) 0.7324(3) 0.0381(9) Uani 1 1 d .
N31 N 0.0000 0.5928(3) 0.7500 0.0198(9) Uani 1 2 d S
C31 C 0.0000 0.6878(3) 0.7500 0.0308(13) Uani 1 2 d S
H31A H 0.0142 0.7090 0.6879 0.046 Uiso 0.50 1 calc PR
H31B H 0.0351 0.7090 0.8264 0.046 Uiso 0.50 1 calc PR
H31C H -0.0493 0.7090 0.7357 0.046 Uiso 0.50 1 calc PR

loop_
_atom_site_aniso_label
_atom_site_aniso_U_11
_atom_site_aniso_U_22
_atom_site_aniso_U_33
_atom_site_aniso_U_23
_atom_site_aniso_U_13
_atom_site_aniso_U_12
I31 0.02608(14) 0.02517(16) 0.01263(12) 0.00266(9) 0.00140(10) 0.00159(10)
I21 0.03577(16) 0.02681(17) 0.03219(16) -0.00570(10) 0.01799(12) -0.00087(11)
I22 0.04035(17) 0.03759(19) 0.02699(15) 0.00142(11) 0.01532(12) -0.00575(12)
Cr1 0.0196(4) 0.0205(5) 0.0129(4) -0.0055(3) 0.0024(3) -0.0007(3)
C13 0.0265(19) 0.022(2) 0.0144(16) -0.0058(14) 0.0021(15) 0.0002(16)
C12 0.0217(18) 0.027(2) 0.0206(18) -0.0042(16) 0.0056(15) 0.0016(16)
C23 0.032(2) 0.020(2) 0.0251(19) -0.0047(15) 0.0121(17) -0.0041(16)
C22 0.037(2) 0.023(2) 0.0210(18) -0.0024(16) 0.0104(16) -0.0025(18)
C25 0.034(2) 0.020(2) 0.0223(18) -0.0020(16) 0.0105(16) -0.0028(17)
C26 0.032(2) 0.025(2) 0.028(2) -0.0072(16) 0.0113(17) -0.0046(17)
C24 0.031(2) 0.020(2) 0.0240(18) -0.0008(16) 0.0070(16) -0.0028(17)
N21 0.0294(17) 0.0225(18) 0.0230(16) -0.0040(14) 0.0052(14) 0.0010(14)
C21 0.032(2) 0.043(3) 0.034(2) 0.001(2) 0.0021(18) 0.008(2)
C11 0.0249(19) 0.026(2) 0.0198(18) -0.0062(16) 0.0082(15) -0.0018(17)
C33 0.0215(17) 0.022(2) 0.0141(16) 0.0017(14) 0.0017(13) -0.0007(15)
C32 0.0217(17) 0.020(2) 0.0163(16) -0.0054(14) 0.0015(14) -0.0013(15)
C34 0.029(3) 0.014(3) 0.016(2) 0.000 0.003(2) 0.000
N11 0.042(2) 0.028(2) 0.0320(18) -0.0021(16) 0.0157(16) 0.0022(17)
N13 0.0325(18) 0.034(2) 0.0262(17) -0.0102(15) 0.0107(15) -0.0054(16)
N12 0.0318(19) 0.052(3) 0.0245(18) -0.0135(17) 0.0049(15) -0.0002(18)
N31 0.023(2) 0.012(2) 0.021(2) 0.000 0.0050(18) 0.000
C31 0.033(3) 0.016(3) 0.036(3) 0.000 0.005(2) 0.000

loop_
_atom_type_symbol
_atom_type_description
_atom_type_scat_dispersion_real
_atom_type_scat_dispersion_imag
_atom_type_scat_source
C C 0.0033 0.0016 'International Tables Vol C Tables 4.2.6.8 and 6.1.1.4'
H H 0.0000 0.0000 'International Tables Vol C Tables 4.2.6.8 and 6.1.1.4'
N N 0.0061 0.0033 'International Tables Vol C Tables 4.2.6.8 and 6.1.1.4'
Cr Cr 0.3209 0.6236 'International Tables Vol C Tables 4.2.6.8 and 6.1.1.4'
I I -0.4742 1.8119 'International Tables Vol C Tables 4.2.6.8 and 6.1.1.4'

loop_
_geom_angle_atom_site_label_1
_geom_angle_atom_site_label_2
_geom_angle_atom_site_label_3
_geom_angle
_geom_angle_site_symmetry_1
_geom_angle_site_symmetry_3
C11 Cr1 C11 179.999(1) 7_657 .
C11 Cr1 C12 89.89(14) 7_657 .
C11 Cr1 C12 90.11(14) . .
C11 Cr1 C12 90.11(14) 7_657 7_657
C11 Cr1 C12 89.89(14) . 7_657
C12 Cr1 C12 179.999(1) . 7_657
C11 Cr1 C13 87.80(14) 7_657 7_657
C11 Cr1 C13 92.20(14) . 7_657
C12 Cr1 C13 87.81(14) . 7_657
C12 Cr1 C13 92.19(14) 7_657 7_657
C11 Cr1 C13 92.20(14) 7_657 .
C11 Cr1 C13 87.80(14) . .
C12 Cr1 C13 92.19(14) . .
C12 Cr1 C13 87.81(14) 7_657 .
C13 Cr1 C13 179.999(1) 7_657 .
N13 C13 Cr1 177.2(3) . .
N12 C12 Cr1 178.4(3) . .
C24 C23 C22 119.5(4) . .
C24 C23 I21 120.2(3) . .
C22 C23 I21 120.2(3) . .
N21 C22 C23 120.2(3) . .
N21 C22 H22 119.9 . .
C23 C22 H22 119.9 . .
C26 C25 C24 119.8(3) . .
C26 C25 I22 120.7(3) . .
C24 C25 I22 119.5(3) . .
N21 C26 C25 120.7(4) . .
N21 C26 H26 119.6 . .
C25 C26 H26 119.6 . .
C25 C24 C23 119.0(4) . .
C25 C24 H24 120.5 . .
C23 C24 H24 120.5 . .
C22 N21 C26 120.7(3) . .
C22 N21 C21 119.1(3) . .
C26 N21 C21 120.1(3) . .
N21 C21 H21A 109.5 . .
N21 C21 H21B 109.5 . .
H21A C21 H21B 109.5 . .
N21 C21 H21C 109.5 . .
H21A C21 H21C 109.5 . .
H21B C21 H21C 109.5 . .
N11 C11 Cr1 177.3(3) . .
C32 C33 C34 118.9(3) . .
C32 C33 I31 119.4(2) . .
C34 C33 I31 121.7(3) . .
N31 C32 C33 120.5(3) . .
N31 C32 H32 119.8 . .
C33 C32 H32 119.8 . .
C33 C34 C33 119.4(5) . 2_556
C33 C34 H34 120.3 . .
C33 C34 H34 120.3 2_556 .
C32 N31 C32 121.7(4) . 2_556
C32 N31 C31 119.1(2) . .
C32 N31 C31 119.1(2) 2_556 .
N31 C31 H31A 109.5 . .
N31 C31 H31B 109.5 . .
H31A C31 H31B 109.5 . .
N31 C31 H31C 109.5 . .
H31A C31 H31C 109.5 . .
H31B C31 H31C 109.5 . .

loop_
_geom_bond_atom_site_label_1
_geom_bond_atom_site_label_2
_geom_bond_distance
_geom_bond_site_symmetry_2
I31 C33 2.092(3) .
I21 C23 2.088(4) .
I22 C25 2.089(4) .
Cr1 C11 2.068(4) 7_657
Cr1 C11 2.068(4) .
Cr1 C12 2.078(4) .
Cr1 C12 2.078(4) 7_657
Cr1 C13 2.081(4) 7_657
Cr1 C13 2.081(4) .
C13 N13 1.149(5) .
C12 N12 1.139(5) .
C23 C24 1.384(5) .
C23 C22 1.385(5) .
C22 N21 1.342(5) .
C22 H22 0.9500 .
C25 C26 1.363(5) .
C25 C24 1.383(5) .
C26 N21 1.356(5) .
C26 H26 0.9500 .
C24 H24 0.9500 .
N21 C21 1.485(5) .
C21 H21A 0.9800 .
C21 H21B 0.9800 .
C21 H21C 0.9800 .
C11 N11 1.153(5) .
C33 C32 1.380(5) .
C33 C34 1.393(4) .
C32 N31 1.339(4) .
C32 H32 0.9500 .
C34 C33 1.393(4) 2_556
C34 H34 0.9500 .
N31 C32 1.339(4) 2_556
N31 C31 1.465(6) .
C31 H31A 0.9800 .
C31 H31B 0.9800 .
C31 H31C 0.9800 .
